data_4331983
loop_
_publ_author_name
'Shi, Wei'
'Chen, Xiao-Yan'
'Zhao, Bin'
'Yu, Ao'
'Song, Hai-Bin'
'Cheng, Peng'
'Wang, Hong-Gen'
'Liao, Dai-Zheng'
'Yan, Shi-Ping'

_publ_section_title
;
 Construction of 3d&#x2212;4f Mixed-Metal Complexes Based on a Binuclear
 Oxovanadium Unit:&#x00A0; Synthesis, Crystal Structure, EPR, and Magnetic
 Properties
;
_journal_issue 10
_journal_name_full 'Inorganic Chemistry'
_journal_page_first 3949
_journal_page_last 3957
_journal_paper_doi 10.1021/ic051979y
_journal_volume 45
_journal_year 2006
_chemical_formula_sum 'C27 H70 N6 O38 Pr V3'
_chemical_formula_weight 1380.59
_chemical_name_systematic
; 
 ? 
;
_space_group_IT_number 15
_symmetry_cell_setting monoclinic
_symmetry_space_group_name_Hall '-C 2yc'
_symmetry_space_group_name_H-M 'C 1 2/c 1'
_atom_sites_solution_hydrogens geom
_atom_sites_solution_primary direct
_atom_sites_solution_secondary difmap
_audit_creation_method SHELXL-97
_cell_angle_alpha 90.00
_cell_angle_beta 98.402(5)
_cell_angle_gamma 90.00
_cell_formula_units_Z 8
_cell_length_a 19.811(7)
_cell_length_b 20.204(7)
_cell_length_c 26.788(10)
_cell_measurement_reflns_used 6134
_cell_measurement_temperature 294(2)
_cell_measurement_theta_max 24.42
_cell_measurement_theta_min 2.54
_cell_volume 10607(7)
_computing_cell_refinement 'Bruker SMART'
_computing_data_collection 'Bruker SMART'
_computing_data_reduction 'Bruker SAINT'
_computing_molecular_graphics 'Bruker SHELXTL'
_computing_publication_material 'Bruker SHELXTL'
_computing_structure_refinement 'SHELXL-97 (Sheldrick, 1997)'
_computing_structure_solution 'SHELXS-97 (Sheldrick, 1990)'
_diffrn_ambient_temperature 294(2)
_diffrn_measured_fraction_theta_full 0.994
_diffrn_measured_fraction_theta_max 0.994
_diffrn_measurement_device_type 'CCD area detector'
_diffrn_measurement_method 'phi and omega scans'
_diffrn_radiation_monochromator graphite
_diffrn_radiation_source 'fine-focus sealed tube'
_diffrn_radiation_type MoK\a
_diffrn_radiation_wavelength 0.71073
_diffrn_reflns_av_R_equivalents 0.0406
_diffrn_reflns_av_sigmaI/netI 0.0690
_diffrn_reflns_limit_h_max 26
_diffrn_reflns_limit_h_min -23
_diffrn_reflns_limit_k_max 26
_diffrn_reflns_limit_k_min -21
_diffrn_reflns_limit_l_max 33
_diffrn_reflns_limit_l_min -35
_diffrn_reflns_number 35403
_diffrn_reflns_theta_full 28.01
_diffrn_reflns_theta_max 28.01
_diffrn_reflns_theta_min 1.71
_diffrn_standards_decay_% 0
_diffrn_standards_interval_count 0
_diffrn_standards_number 0
_exptl_absorpt_coefficient_mu 1.524
_exptl_absorpt_correction_T_max 1.000000
_exptl_absorpt_correction_T_min 0.511850
_exptl_absorpt_correction_type multi-scan
_exptl_absorpt_process_details SADABS
_exptl_crystal_density_diffrn 1.724
_exptl_crystal_density_method 'not measured'
_exptl_crystal_F_000 5648
_exptl_crystal_size_max 0.38
_exptl_crystal_size_mid 0.26
_exptl_crystal_size_min 0.20
_refine_diff_density_max 1.250
_refine_diff_density_min -1.382
_refine_diff_density_rms 0.107
_refine_ls_extinction_method none
_refine_ls_goodness_of_fit_ref 1.074
_refine_ls_hydrogen_treatment mixed
_refine_ls_matrix_type full
_refine_ls_number_parameters 690
_refine_ls_number_reflns 12752
_refine_ls_number_restraints 0
_refine_ls_restrained_S_all 1.074
_refine_ls_R_factor_all 0.0677
_refine_ls_R_factor_gt 0.0447
_refine_ls_shift/su_max 0.002
_refine_ls_shift/su_mean 0.000
_refine_ls_structure_factor_coef Fsqd
_refine_ls_weighting_details 'calc w=1/[\s^2^(Fo^2^)+(0.0231P)^2^+35.6107P] where P=(Fo^2^+2Fc^2^)/3'
_refine_ls_weighting_scheme calc
_refine_ls_wR_factor_gt 0.1087
_refine_ls_wR_factor_ref 0.1173
_reflns_number_gt 9149
_reflns_number_total 12752
_reflns_threshold_expression >2sigma(I)
_cod_data_source_file ic051979ysup3.cif
_cod_data_source_block 50308f
_cod_depositor_comments
;
The following automatic conversions were performed:

'_symmetry_cell_setting' value 'Monoclinic' changed to 'monoclinic'
according to /home/saulius/struct/CIF-dictionaries/cif_core.dic
dictionary named 'cif_core.dic' version 2.4.2 from
2011-04-26.

'_exptl_absorpt_correction_type' value 'MULTI-SCAN'
changed to 'multi-scan' according to
/home/saulius/struct/CIF-dictionaries/cif_core.dic dictionary named
'cif_core.dic' version 2.4.2 from 2011-04-26.

Automatic conversion script
Id: cif_fix_values 1891 2012-01-12 08:04:46Z andrius 
;
_cod_original_sg_symbol_H-M C2/c
_cod_database_code 4331983

loop_
_symmetry_equiv_pos_as_xyz
'x, y, z'
'-x, y, -z+1/2'
'x+1/2, y+1/2, z'
'-x+1/2, y+1/2, -z+1/2'
'-x, -y, -z'
'x, -y, z-1/2'
'-x+1/2, -y+1/2, -z'
'x+1/2, -y+1/2, z-1/2'

loop_
_atom_site_label
_atom_site_type_symbol
_atom_site_fract_x
_atom_site_fract_y
_atom_site_fract_z
_atom_site_U_iso_or_equiv
_atom_site_adp_type
_atom_site_occupancy
_atom_site_symmetry_multiplicity
_atom_site_calc_flag
_atom_site_refinement_flags
_atom_site_disorder_assembly
_atom_site_disorder_group
Pr1 Pr 0.792421(13) 0.650265(10) 0.236262(8) 0.03418(7) Uani 1 1 d . . .
V1 V 0.81096(3) 0.69428(3) 0.59630(2) 0.02414(13) Uani 1 1 d . . .
V2 V 1.01762(3) 0.79293(3) 0.39661(2) 0.02770(14) Uani 1 1 d . . .
V3 V 0.64116(3) 0.83056(3) 0.08286(2) 0.02666(14) Uani 1 1 d . . .
O1 O 0.77500(15) 0.67023(13) 0.65995(10) 0.0326(6) Uani 1 1 d . . .
O2 O 0.76118(17) 0.59016(15) 0.71408(12) 0.0480(8) Uani 1 1 d . . .
O3 O 0.88126(14) 0.75626(12) 0.63198(9) 0.0305(6) Uani 1 1 d . . .
O4 O 0.97615(17) 0.77489(15) 0.68442(12) 0.0508(8) Uani 1 1 d . . .
O5 O 0.76902(14) 0.61156(13) 0.56628(10) 0.0341(6) Uani 1 1 d . . .
O6 O 0.75857(18) 0.54331(15) 0.50103(12) 0.0516(8) Uani 1 1 d . . .
O7 O 1.05871(15) 0.87317(15) 0.43037(11) 0.0393(7) Uani 1 1 d . . .
O8 O 1.0683(2) 0.9355(2) 0.49855(14) 0.0782(14) Uani 1 1 d . . .
O9 O 1.05584(15) 0.82177(14) 0.33506(10) 0.0354(6) Uani 1 1 d . . .
O10 O 1.07637(16) 0.90888(15) 0.28957(11) 0.0426(7) Uani 1 1 d . . .
O11 O 0.94801(15) 0.73360(13) 0.35683(10) 0.0360(6) Uani 1 1 d . . .
O12 O 0.85629(19) 0.71939(17) 0.30075(12) 0.0569(9) Uani 1 1 d . . .
O13 O 0.75989(16) 0.75013(14) 0.57077(11) 0.0415(7) Uani 1 1 d . . .
O14 O 1.06761(16) 0.73519(16) 0.42029(12) 0.0486(8) Uani 1 1 d . . .
O15 O 0.78858(17) 0.75676(15) 0.19147(11) 0.0469(8) Uani 1 1 d . . .
O16 O 0.70208(14) 0.77194(12) 0.13068(10) 0.0322(6) Uani 1 1 d . . .
O17 O 0.59993(15) 0.87180(14) 0.13877(11) 0.0392(7) Uani 1 1 d . . .
O18 O 0.5927(2) 0.95760(19) 0.18847(17) 0.0817(14) Uani 1 1 d . . .
O19 O 0.60917(15) 0.90771(14) 0.03944(12) 0.0423(7) Uani 1 1 d . . .
O20 O 0.6009(2) 0.94781(18) -0.03828(14) 0.0670(11) Uani 1 1 d . . .
O21 O 0.58837(15) 0.77368(14) 0.06150(11) 0.0400(7) Uani 1 1 d . . .
O22 O 0.70630(18) 0.71648(17) 0.27117(11) 0.0515(8) Uani 1 1 d . . .
H22C H 0.7132 0.7576 0.2766 0.062 Uiso 1 1 d R . .
H22D H 0.6699 0.6985 0.2779 0.062 Uiso 1 1 d R . .
O23 O 0.7773(2) 0.61225(18) 0.32566(14) 0.0676(11) Uani 1 1 d . . .
H23C H 0.8114 0.6114 0.3490 0.081 Uiso 1 1 d R . .
H23D H 0.7382 0.6001 0.3317 0.081 Uiso 1 1 d R . .
O24 O 0.8861(2) 0.57236(17) 0.26314(16) 0.0759(13) Uani 1 1 d . . .
H24C H 0.9260 0.5806 0.2567 0.091 Uiso 1 1 d R . .
H24D H 0.8785 0.5371 0.2787 0.091 Uiso 1 1 d R . .
O25 O 0.9113(2) 0.69066(19) 0.21081(15) 0.0725(11) Uani 1 1 d . . .
H25C H 0.9470 0.6908 0.2327 0.087 Uiso 1 1 d R . .
H25D H 0.9133 0.7031 0.1808 0.087 Uiso 1 1 d R . .
O26 O 0.7330(2) 0.54034(15) 0.23442(15) 0.0631(10) Uani 1 1 d . . .
H26A H 0.7515 0.5063 0.2235 0.076 Uiso 1 1 d R . .
H26B H 0.6943 0.5371 0.2444 0.076 Uiso 1 1 d R . .
O27 O 0.8140(2) 0.5987(2) 0.15579(15) 0.0768(12) Uani 1 1 d . . .
H27A H 0.8503 0.6076 0.1438 0.092 Uiso 1 1 d R . .
H27B H 0.7848 0.5722 0.1402 0.092 Uiso 1 1 d R . .
O28 O 0.68475(18) 0.65163(14) 0.17417(12) 0.0479(8) Uani 1 1 d . . .
H28A H 0.6855 0.6653 0.1443 0.057 Uiso 1 1 d R . .
H28B H 0.6474 0.6388 0.1830 0.057 Uiso 1 1 d R . .
N1 N 0.89097(16) 0.62383(14) 0.63815(11) 0.0245(6) Uani 1 1 d . . .
N2 N 0.87469(16) 0.67797(15) 0.53846(11) 0.0255(6) Uani 1 1 d . . .
N3 N 0.95243(16) 0.80364(15) 0.45396(11) 0.0263(6) Uani 1 1 d . . .
N4 N 0.93933(16) 0.86594(15) 0.35668(11) 0.0269(7) Uani 1 1 d . . .
N5 N 0.72354(16) 0.90129(15) 0.12187(11) 0.0282(7) Uani 1 1 d . . .
N6 N 0.71284(16) 0.82580(15) 0.03010(11) 0.0262(6) Uani 1 1 d . . .
C1 C 0.8507(2) 0.57794(19) 0.66498(15) 0.0320(8) Uani 1 1 d . . .
H1A H 0.8795 0.5594 0.6940 0.038 Uiso 1 1 calc R . .
H1B H 0.8337 0.5418 0.6428 0.038 Uiso 1 1 calc R . .
C2 C 0.7914(2) 0.61442(19) 0.68201(14) 0.0324(9) Uani 1 1 d . . .
C3 C 0.9383(2) 0.66343(18) 0.67348(14) 0.0311(8) Uani 1 1 d . . .
H3A H 0.9846 0.6490 0.6718 0.037 Uiso 1 1 calc R . .
H3B H 0.9291 0.6555 0.7075 0.037 Uiso 1 1 calc R . .
C4 C 0.9330(2) 0.73662(19) 0.66273(14) 0.0315(8) Uani 1 1 d . . .
C5 C 0.9250(2) 0.59219(18) 0.59912(13) 0.0287(8) Uani 1 1 d . . .
H5A H 0.8960 0.5577 0.5824 0.034 Uiso 1 1 calc R . .
H5B H 0.9674 0.5721 0.6145 0.034 Uiso 1 1 calc R . .
C6 C 0.93909(19) 0.64399(18) 0.56099(14) 0.0281(8) Uani 1 1 d . . .
H6A H 0.9710 0.6764 0.5774 0.034 Uiso 1 1 calc R . .
H6B H 0.9599 0.6230 0.5344 0.034 Uiso 1 1 calc R . .
C7 C 0.8337(2) 0.6350(2) 0.49975(14) 0.0331(9) Uani 1 1 d . . .
H7A H 0.8643 0.6069 0.4840 0.040 Uiso 1 1 calc R . .
H7B H 0.8088 0.6627 0.4738 0.040 Uiso 1 1 calc R . .
C8 C 0.7841(2) 0.59232(19) 0.52315(15) 0.0330(9) Uani 1 1 d . . .
C9 C 0.8902(2) 0.74306(18) 0.51606(14) 0.0301(8) Uani 1 1 d . . .
H9A H 0.9125 0.7714 0.5427 0.036 Uiso 1 1 calc R . .
H9B H 0.8476 0.7641 0.5021 0.036 Uiso 1 1 calc R . .
C10 C 0.9358(2) 0.73792(18) 0.47459(14) 0.0302(8) Uani 1 1 d . . .
H10A H 0.9779 0.7158 0.4882 0.036 Uiso 1 1 calc R . .
H10B H 0.9129 0.7109 0.4473 0.036 Uiso 1 1 calc R . .
C11 C 0.9919(2) 0.84462(19) 0.49413(14) 0.0324(8) Uani 1 1 d . . .
H11A H 1.0158 0.8157 0.5198 0.039 Uiso 1 1 calc R . .
H11B H 0.9606 0.8718 0.5099 0.039 Uiso 1 1 calc R . .
C12 C 1.0430(2) 0.8888(2) 0.47382(16) 0.0408(10) Uani 1 1 d . . .
C13 C 0.8878(2) 0.8379(2) 0.43134(15) 0.0320(9) Uani 1 1 d . . .
H13A H 0.8655 0.8562 0.4581 0.038 Uiso 1 1 calc R . .
H13B H 0.8571 0.8059 0.4130 0.038 Uiso 1 1 calc R . .
C14 C 0.9020(2) 0.8927(2) 0.39585(15) 0.0337(9) Uani 1 1 d . . .
H14A H 0.8594 0.9122 0.3802 0.040 Uiso 1 1 calc R . .
H14B H 0.9289 0.9271 0.4146 0.040 Uiso 1 1 calc R . .
C15 C 0.9810(2) 0.91506(18) 0.33402(15) 0.0315(8) Uani 1 1 d . . .
H15A H 0.9961 0.9494 0.3584 0.038 Uiso 1 1 calc R . .
H15B H 0.9539 0.9356 0.3051 0.038 Uiso 1 1 calc R . .
C16 C 1.0424(2) 0.8806(2) 0.31774(14) 0.0306(8) Uani 1 1 d . . .
C17 C 0.8940(2) 0.8294(2) 0.31740(15) 0.0355(9) Uani 1 1 d . . .
H17A H 0.9059 0.8404 0.2845 0.043 Uiso 1 1 calc R . .
H17B H 0.8472 0.8433 0.3179 0.043 Uiso 1 1 calc R . .
C18 C 0.8990(2) 0.7559(2) 0.32495(15) 0.0363(9) Uani 1 1 d . . .
C19 C 0.7642(2) 0.86645(19) 0.16453(14) 0.0338(9) Uani 1 1 d . . .
H19A H 0.7525 0.8835 0.1960 0.041 Uiso 1 1 calc R . .
H19B H 0.8123 0.8752 0.1641 0.041 Uiso 1 1 calc R . .
C20 C 0.7522(2) 0.79321(19) 0.16231(13) 0.0302(8) Uani 1 1 d . . .
C21 C 0.6845(2) 0.95635(19) 0.14016(17) 0.0385(10) Uani 1 1 d . . .
H21A H 0.6715 0.9879 0.1132 0.046 Uiso 1 1 calc R . .
H21B H 0.7124 0.9791 0.1677 0.046 Uiso 1 1 calc R . .
C22 C 0.6214(2) 0.9280(2) 0.15808(18) 0.0451(11) Uani 1 1 d . . .
C23 C 0.7648(2) 0.91989(19) 0.08230(15) 0.0323(8) Uani 1 1 d . . .
H23A H 0.8077 0.9391 0.0976 0.039 Uiso 1 1 calc R . .
H23B H 0.7405 0.9525 0.0599 0.039 Uiso 1 1 calc R . .
C24 C 0.7780(2) 0.85884(19) 0.05286(14) 0.0311(8) Uani 1 1 d . . .
H24A H 0.8039 0.8710 0.0262 0.037 Uiso 1 1 calc R . .
H24B H 0.8051 0.8279 0.0751 0.037 Uiso 1 1 calc R . .
C25 C 0.6801(2) 0.8614(2) -0.01559(15) 0.0374(9) Uani 1 1 d . . .
H25A H 0.6595 0.8293 -0.0401 0.045 Uiso 1 1 calc R . .
H25B H 0.7150 0.8849 -0.0305 0.045 Uiso 1 1 calc R . .
C26 C 0.6267(2) 0.9099(2) -0.00506(17) 0.0417(10) Uani 1 1 d . . .
C27 C 0.7243(2) 0.75424(19) 0.01875(15) 0.0344(9) Uani 1 1 d . . .
O29 O 0.60003(17) 0.77971(17) 0.22053(12) 0.0513(8) Uani 1 1 d . . .
O30 O 0.6224(2) 0.54944(19) 0.45293(15) 0.0698(11) Uani 1 1 d . . .
O31 O 0.6497(2) 0.60709(17) 0.36142(14) 0.0674(11) Uani 1 1 d . . .
O32 O 0.1086(2) 0.03819(17) 0.27057(14) 0.0648(10) Uani 1 1 d . . .
O33 O 0.0477(3) 0.8950(2) 0.68374(17) 0.0901(15) Uani 1 1 d . . .
O34 O 0.7216(3) 0.5415(2) 0.08455(18) 0.0919(15) Uani 1 1 d . . .
O35 O 0.4629(3) 0.9699(2) 0.9476(2) 0.1061(17) Uani 1 1 d . . .
O36 O 0.8991(4) 0.6099(3) 0.3818(2) 0.141(3) Uani 1 1 d . . .
O37 O 0.0909(4) 0.9457(5) 0.5998(4) 0.105(3) Uani 0.75 1 d P A 1
O37' O 0.039(4) 0.9586(13) 0.5918(10) 0.29(4) Uani 0.25 1 d P B 2
O38 O 0.9576(6) 0.5863(5) 0.1495(5) 0.136(5) Uani 0.50 1 d P C 3
O39 O 0.0000 0.4864(11) 0.2500 0.210(12) Uani 0.50 2 d SP D 4

loop_
_atom_site_aniso_label
_atom_site_aniso_U_11
_atom_site_aniso_U_22
_atom_site_aniso_U_33
_atom_site_aniso_U_23
_atom_site_aniso_U_13
_atom_site_aniso_U_12
Pr1 0.03995(14) 0.02402(11) 0.03733(12) 0.00202(9) 0.00150(9) 0.00148(9)
V1 0.0200(3) 0.0252(3) 0.0275(3) 0.0030(2) 0.0043(2) -0.0003(2)
V2 0.0216(3) 0.0318(3) 0.0302(3) 0.0061(3) 0.0057(3) 0.0037(3)
V3 0.0206(3) 0.0262(3) 0.0336(3) -0.0029(2) 0.0055(3) -0.0006(2)
O1 0.0339(16) 0.0293(14) 0.0375(14) 0.0061(11) 0.0146(12) 0.0029(11)
O2 0.055(2) 0.0406(17) 0.0556(19) 0.0161(14) 0.0337(17) 0.0040(15)
O3 0.0319(16) 0.0251(13) 0.0324(13) 0.0006(10) -0.0022(11) 0.0001(11)
O4 0.046(2) 0.0402(18) 0.062(2) -0.0068(15) -0.0073(16) -0.0120(15)
O5 0.0281(16) 0.0364(15) 0.0382(15) -0.0018(12) 0.0066(12) -0.0096(12)
O6 0.050(2) 0.0439(18) 0.0591(19) -0.0174(15) 0.0031(16) -0.0176(15)
O7 0.0300(17) 0.0484(17) 0.0409(16) -0.0003(13) 0.0102(13) -0.0103(13)
O8 0.098(3) 0.074(3) 0.070(2) -0.032(2) 0.038(2) -0.056(2)
O9 0.0338(17) 0.0375(15) 0.0385(15) 0.0076(12) 0.0173(13) 0.0067(12)
O10 0.0363(18) 0.0516(18) 0.0429(16) 0.0102(14) 0.0163(14) -0.0056(14)
O11 0.0390(17) 0.0313(15) 0.0365(14) 0.0059(11) 0.0015(13) 0.0012(12)
O12 0.054(2) 0.053(2) 0.057(2) -0.0035(16) -0.0150(17) -0.0157(17)
O13 0.0335(17) 0.0404(17) 0.0490(17) 0.0099(13) 0.0008(13) 0.0059(13)
O14 0.0371(19) 0.0538(19) 0.0550(19) 0.0149(15) 0.0070(15) 0.0180(15)
O15 0.0432(19) 0.0425(17) 0.0506(18) 0.0180(14) -0.0081(15) -0.0042(14)
O16 0.0350(16) 0.0273(14) 0.0338(14) 0.0025(11) 0.0028(12) -0.0028(11)
O17 0.0356(17) 0.0345(15) 0.0515(17) -0.0151(13) 0.0193(14) -0.0079(12)
O18 0.072(3) 0.063(2) 0.123(3) -0.057(2) 0.058(3) -0.021(2)
O19 0.0316(17) 0.0380(16) 0.0566(19) 0.0074(14) 0.0042(14) 0.0097(13)
O20 0.057(2) 0.068(2) 0.072(2) 0.035(2) -0.0047(19) 0.0153(19)
O21 0.0304(17) 0.0390(16) 0.0497(17) -0.0088(13) 0.0033(13) -0.0074(12)
O22 0.051(2) 0.051(2) 0.0522(19) -0.0070(15) 0.0080(16) 0.0110(16)
O23 0.074(3) 0.060(2) 0.067(2) 0.0241(19) 0.004(2) -0.005(2)
O24 0.059(3) 0.054(2) 0.120(3) 0.051(2) 0.029(2) 0.0193(18)
O25 0.072(3) 0.067(3) 0.081(3) 0.027(2) 0.021(2) -0.002(2)
O26 0.067(3) 0.0273(16) 0.102(3) -0.0048(17) 0.033(2) -0.0022(16)
O27 0.079(3) 0.080(3) 0.075(3) -0.025(2) 0.022(2) -0.003(2)
O28 0.051(2) 0.0404(17) 0.0485(17) 0.0037(14) -0.0045(15) -0.0072(14)
N1 0.0234(16) 0.0237(15) 0.0262(14) 0.0012(12) 0.0032(12) -0.0022(12)
N2 0.0234(17) 0.0273(15) 0.0262(14) 0.0029(12) 0.0053(12) -0.0029(12)
N3 0.0226(17) 0.0290(16) 0.0278(15) 0.0062(12) 0.0050(12) -0.0006(12)
N4 0.0228(17) 0.0281(16) 0.0314(15) 0.0072(12) 0.0094(13) 0.0016(12)
N5 0.0272(18) 0.0234(15) 0.0346(16) 0.0001(13) 0.0064(13) -0.0023(13)
N6 0.0206(16) 0.0298(16) 0.0278(15) 0.0018(12) 0.0028(12) 0.0015(12)
C1 0.032(2) 0.0278(19) 0.038(2) 0.0087(16) 0.0100(17) 0.0005(16)
C2 0.034(2) 0.030(2) 0.035(2) 0.0023(16) 0.0095(17) -0.0035(16)
C3 0.029(2) 0.034(2) 0.0289(18) -0.0001(15) -0.0014(16) 0.0023(16)
C4 0.030(2) 0.032(2) 0.0334(19) -0.0032(16) 0.0075(16) -0.0039(16)
C5 0.029(2) 0.0268(19) 0.0310(18) 0.0016(14) 0.0066(16) 0.0052(15)
C6 0.0202(19) 0.035(2) 0.0302(18) 0.0036(15) 0.0074(15) 0.0005(15)
C7 0.031(2) 0.040(2) 0.0270(18) -0.0026(16) 0.0002(16) -0.0044(17)
C8 0.027(2) 0.030(2) 0.040(2) -0.0002(16) -0.0019(17) -0.0028(16)
C9 0.033(2) 0.0293(19) 0.0301(18) 0.0071(15) 0.0102(16) -0.0041(16)
C10 0.033(2) 0.030(2) 0.0300(18) 0.0044(15) 0.0114(16) -0.0028(16)
C11 0.031(2) 0.035(2) 0.0318(19) -0.0012(16) 0.0072(16) -0.0048(16)
C12 0.036(3) 0.044(3) 0.045(2) -0.0036(19) 0.0116(19) -0.0083(19)
C13 0.020(2) 0.043(2) 0.0345(19) 0.0098(16) 0.0087(16) 0.0044(16)
C14 0.028(2) 0.036(2) 0.040(2) 0.0089(17) 0.0144(17) 0.0095(17)
C15 0.031(2) 0.0280(19) 0.037(2) 0.0088(15) 0.0127(17) -0.0007(16)
C16 0.025(2) 0.038(2) 0.0291(18) 0.0009(16) 0.0054(15) -0.0036(16)
C17 0.030(2) 0.040(2) 0.034(2) 0.0131(17) -0.0009(17) -0.0017(17)
C18 0.038(2) 0.039(2) 0.032(2) 0.0027(17) 0.0089(18) -0.0076(18)
C19 0.036(2) 0.033(2) 0.0318(19) -0.0004(16) 0.0026(17) -0.0027(17)
C20 0.031(2) 0.033(2) 0.0270(18) 0.0058(15) 0.0057(16) -0.0024(16)
C21 0.036(2) 0.026(2) 0.054(3) -0.0081(18) 0.010(2) -0.0003(17)
C22 0.040(3) 0.035(2) 0.063(3) -0.017(2) 0.015(2) -0.0029(19)
C23 0.028(2) 0.030(2) 0.040(2) 0.0043(16) 0.0065(17) -0.0051(16)
C24 0.024(2) 0.038(2) 0.0318(19) 0.0020(16) 0.0039(15) -0.0012(16)
C25 0.031(2) 0.047(2) 0.032(2) 0.0099(17) -0.0014(17) 0.0018(18)
C26 0.034(2) 0.038(2) 0.050(3) 0.0115(19) -0.005(2) 0.0011(18)
C27 0.037(2) 0.031(2) 0.039(2) -0.0043(16) 0.0174(18) 0.0052(17)
O29 0.0370(19) 0.070(2) 0.0459(17) 0.0051(16) 0.0018(14) 0.0035(16)
O30 0.059(3) 0.064(2) 0.088(3) 0.006(2) 0.017(2) -0.0004(19)
O31 0.087(3) 0.045(2) 0.071(2) -0.0038(17) 0.015(2) 0.0048(19)
O32 0.080(3) 0.050(2) 0.068(2) -0.0021(17) 0.023(2) -0.0070(19)
O33 0.108(4) 0.082(3) 0.084(3) -0.005(2) 0.024(3) -0.031(3)
O34 0.091(4) 0.088(3) 0.103(3) -0.038(3) 0.035(3) -0.011(3)
O35 0.067(3) 0.085(3) 0.159(5) -0.018(3) -0.008(3) 0.007(3)
O36 0.149(6) 0.116(5) 0.135(5) 0.033(4) -0.055(4) -0.030(4)
O37 0.095(6) 0.106(8) 0.118(6) -0.025(5) 0.025(5) -0.037(5)
O37' 0.80(12) 0.039(11) 0.072(17) -0.012(11) 0.19(4) 0.01(4)
O38 0.129(10) 0.106(8) 0.196(12) -0.066(8) 0.098(9) 0.025(7)
O39 0.13(2) 0.17(2) 0.36(4) 0.000 0.14(2) 0.000

loop_
_atom_type_symbol
_atom_type_description
_atom_type_scat_dispersion_real
_atom_type_scat_dispersion_imag
_atom_type_scat_source
C C 0.0033 0.0016 'International Tables Vol C Tables 4.2.6.8 and 6.1.1.4'
H H 0.0000 0.0000 'International Tables Vol C Tables 4.2.6.8 and 6.1.1.4'
N N 0.0061 0.0033 'International Tables Vol C Tables 4.2.6.8 and 6.1.1.4'
O O 0.0106 0.0060 'International Tables Vol C Tables 4.2.6.8 and 6.1.1.4'
V V 0.3005 0.5294 'International Tables Vol C Tables 4.2.6.8 and 6.1.1.4'
Pr Pr -0.2180 2.8214 'International Tables Vol C Tables 4.2.6.8 and 6.1.1.4'

loop_
_geom_angle_atom_site_label_1
_geom_angle_atom_site_label_2
_geom_angle_atom_site_label_3
_geom_angle
_geom_angle_site_symmetry_3
O12 Pr1 O22 74.62(12) .
O12 Pr1 O24 82.38(14) .
O22 Pr1 O24 140.61(12) .
O12 Pr1 O15 79.61(11) .
O22 Pr1 O15 74.68(11) .
O24 Pr1 O15 132.15(12) .
O12 Pr1 O27 136.05(14) .
O22 Pr1 O27 140.77(13) .
O24 Pr1 O27 76.57(15) .
O15 Pr1 O27 86.60(13) .
O12 Pr1 O28 140.39(11) .
O22 Pr1 O28 71.08(11) .
O24 Pr1 O28 137.21(13) .
O15 Pr1 O28 72.78(10) .
O27 Pr1 O28 70.53(13) .
O12 Pr1 O26 135.79(12) .
O22 Pr1 O26 98.00(12) .
O24 Pr1 O26 76.78(13) .
O15 Pr1 O26 141.56(12) .
O27 Pr1 O26 75.64(13) .
O28 Pr1 O26 69.23(11) .
O12 Pr1 O23 68.23(12) .
O22 Pr1 O23 68.09(12) .
O24 Pr1 O23 73.85(13) .
O15 Pr1 O23 135.69(12) .
O27 Pr1 O23 137.70(13) .
O28 Pr1 O23 114.67(13) .
O26 Pr1 O23 68.67(12) .
O12 Pr1 O25 67.61(13) .
O22 Pr1 O25 128.11(12) .
O24 Pr1 O25 67.36(12) .
O15 Pr1 O25 64.79(11) .
O27 Pr1 O25 68.74(14) .
O28 Pr1 O25 121.56(12) .
O26 Pr1 O25 133.89(12) .
O23 Pr1 O25 123.71(13) .
O13 V1 O5 102.69(14) .
O13 V1 O1 104.70(14) .
O5 V1 O1 87.75(11) .
O13 V1 O3 96.60(14) .
O5 V1 O3 159.82(12) .
O1 V1 O3 93.11(11) .
O13 V1 N2 101.54(14) .
O5 V1 N2 80.50(11) .
O1 V1 N2 153.03(11) .
O3 V1 N2 89.95(12) .
O13 V1 N1 173.38(14) .
O5 V1 N1 83.92(11) .
O1 V1 N1 74.92(11) .
O3 V1 N1 76.87(11) .
N2 V1 N1 79.73(11) .
O14 V2 O7 103.13(16) .
O14 V2 O9 104.61(14) .
O7 V2 O9 87.59(12) .
O14 V2 O11 96.45(15) .
O7 V2 O11 159.64(13) .
O9 V2 O11 92.85(12) .
O14 V2 N3 101.02(14) .
O7 V2 N3 80.85(12) .
O9 V2 N3 153.68(12) .
O11 V2 N3 90.10(12) .
O14 V2 N4 173.12(16) .
O7 V2 N4 83.73(12) .
O9 V2 N4 74.88(11) .
O11 V2 N4 76.77(11) .
N3 V2 N4 80.38(11) .
O21 V3 O17 104.52(14) .
O21 V3 O19 102.55(15) .
O17 V3 O19 88.94(13) .
O21 V3 O16 96.01(14) .
O17 V3 O16 92.36(12) .
O19 V3 O16 160.45(12) .
O21 V3 N6 101.12(14) .
O17 V3 N6 153.85(12) .
O19 V3 N6 80.52(12) .
O16 V3 N6 89.99(12) .
O21 V3 N5 171.84(14) .
O17 V3 N5 74.94(12) .
O19 V3 N5 85.60(12) .
O16 V3 N5 75.93(11) .
N6 V3 N5 80.41(12) .
C2 O1 V1 120.3(2) .
C4 O3 V1 123.2(2) .
C8 O5 V1 118.5(2) .
C12 O7 V2 118.6(3) .
C16 O9 V2 118.8(2) .
C18 O11 V2 122.6(3) .
C18 O12 Pr1 164.7(3) .
C20 O15 Pr1 144.0(3) .
C20 O16 V3 123.9(2) .
C22 O17 V3 121.4(3) .
C26 O19 V3 117.4(3) .
Pr1 O22 H22C 119.6 .
Pr1 O22 H22D 120.4 .
H22C O22 H22D 120.1 .
Pr1 O23 H23C 120.2 .
Pr1 O23 H23D 119.7 .
H23C O23 H23D 120.1 .
Pr1 O24 H24C 120.1 .
Pr1 O24 H24D 120.0 .
H24C O24 H24D 119.9 .
Pr1 O25 H25C 120.1 .
Pr1 O25 H25D 119.9 .
H25C O25 H25D 120.1 .
Pr1 O26 H26A 119.8 .
Pr1 O26 H26B 120.2 .
H26A O26 H26B 119.9 .
Pr1 O27 H27A 120.1 .
Pr1 O27 H27B 119.9 .
H27A O27 H27B 120.0 .
Pr1 O28 H28A 119.9 .
Pr1 O28 H28B 120.2 .
H28A O28 H28B 119.9 .
C3 N1 C5 112.3(3) .
C3 N1 C1 111.6(3) .
C5 N1 C1 114.2(3) .
C3 N1 V1 107.9(2) .
C5 N1 V1 106.1(2) .
C1 N1 V1 104.1(2) .
C9 N2 C6 110.6(3) .
C9 N2 C7 110.7(3) .
C6 N2 C7 110.9(3) .
C9 N2 V1 109.2(2) .
C6 N2 V1 109.5(2) .
C7 N2 V1 105.7(2) .
C11 N3 C10 110.4(3) .
C11 N3 C13 111.3(3) .
C10 N3 C13 109.7(3) .
C11 N3 V2 105.4(2) .
C10 N3 V2 111.2(2) .
C13 N3 V2 108.8(2) .
C14 N4 C15 114.5(3) .
C14 N4 C17 112.0(3) .
C15 N4 C17 111.2(3) .
C14 N4 V2 106.3(2) .
C15 N4 V2 104.1(2) .
C17 N4 V2 108.1(2) .
C19 N5 C23 112.3(3) .
C19 N5 C21 110.8(3) .
C23 N5 C21 114.6(3) .
C19 N5 V3 109.0(2) .
C23 N5 V3 105.2(2) .
C21 N5 V3 104.3(2) .
C25 N6 C24 111.4(3) .
C25 N6 C27 111.1(3) .
C24 N6 C27 111.4(3) .
C25 N6 V3 105.7(2) .
C24 N6 V3 108.9(2) .
C27 N6 V3 108.1(2) .
N1 C1 C2 109.9(3) .
N1 C1 H1A 109.7 .
C2 C1 H1A 109.7 .
N1 C1 H1B 109.7 .
C2 C1 H1B 109.7 .
H1A C1 H1B 108.2 .
O2 C2 O1 123.8(4) .
O2 C2 C1 120.0(4) .
O1 C2 C1 116.2(3) .
N1 C3 C4 113.0(3) .
N1 C3 H3A 109.0 .
C4 C3 H3A 109.0 .
N1 C3 H3B 109.0 .
C4 C3 H3B 109.0 .
H3A C3 H3B 107.8 .
O4 C4 O3 122.9(4) .
O4 C4 C3 120.1(4) .
O3 C4 C3 117.0(3) .
N1 C5 C6 109.1(3) .
N1 C5 H5A 109.9 .
C6 C5 H5A 109.9 .
N1 C5 H5B 109.9 .
C6 C5 H5B 109.9 .
H5A C5 H5B 108.3 .
N2 C6 C5 111.0(3) .
N2 C6 H6A 109.4 .
C5 C6 H6A 109.4 .
N2 C6 H6B 109.4 .
C5 C6 H6B 109.4 .
H6A C6 H6B 108.0 .
N2 C7 C8 111.3(3) .
N2 C7 H7A 109.4 .
C8 C7 H7A 109.4 .
N2 C7 H7B 109.4 .
C8 C7 H7B 109.4 .
H7A C7 H7B 108.0 .
O6 C8 O5 122.8(4) .
O6 C8 C7 120.6(4) .
O5 C8 C7 116.6(3) .
N2 C9 C10 114.1(3) .
N2 C9 H9A 108.7 .
C10 C9 H9A 108.7 .
N2 C9 H9B 108.7 .
C10 C9 H9B 108.7 .
H9A C9 H9B 107.6 .
N3 C10 C9 113.1(3) .
N3 C10 H10A 109.0 .
C9 C10 H10A 109.0 .
N3 C10 H10B 109.0 .
C9 C10 H10B 109.0 .
H10A C10 H10B 107.8 .
N3 C11 C12 112.2(3) .
N3 C11 H11A 109.2 .
C12 C11 H11A 109.2 .
N3 C11 H11B 109.2 .
C12 C11 H11B 109.2 .
H11A C11 H11B 107.9 .
O8 C12 O7 123.2(4) .
O8 C12 C11 120.4(4) .
O7 C12 C11 116.4(4) .
N3 C13 C14 111.4(3) .
N3 C13 H13A 109.4 .
C14 C13 H13A 109.4 .
N3 C13 H13B 109.4 .
C14 C13 H13B 109.4 .
H13A C13 H13B 108.0 .
N4 C14 C13 109.7(3) .
N4 C14 H14A 109.7 .
C13 C14 H14A 109.7 .
N4 C14 H14B 109.7 .
C13 C14 H14B 109.7 .
H14A C14 H14B 108.2 .
N4 C15 C16 109.2(3) .
N4 C15 H15A 109.8 .
C16 C15 H15A 109.8 .
N4 C15 H15B 109.8 .
C16 C15 H15B 109.8 .
H15A C15 H15B 108.3 .
O10 C16 O9 123.3(4) .
O10 C16 C15 119.9(4) .
O9 C16 C15 116.8(3) .
N4 C17 C18 112.1(3) .
N4 C17 H17A 109.2 .
C18 C17 H17A 109.2 .
N4 C17 H17B 109.2 .
C18 C17 H17B 109.2 .
H17A C17 H17B 107.9 .
O12 C18 O11 122.5(4) .
O12 C18 C17 119.6(4) .
O11 C18 C17 117.9(4) .
N5 C19 C20 112.0(3) .
N5 C19 H19A 109.2 .
C20 C19 H19A 109.2 .
N5 C19 H19B 109.2 .
C20 C19 H19B 109.2 .
H19A C19 H19B 107.9 .
O15 C20 O16 123.1(4) .
O15 C20 C19 119.5(4) .
O16 C20 C19 117.4(3) .
N5 C21 C22 108.5(3) .
N5 C21 H21A 110.0 .
C22 C21 H21A 110.0 .
N5 C21 H21B 110.0 .
C22 C21 H21B 110.0 .
H21A C21 H21B 108.4 .
O18 C22 O17 122.7(4) .
O18 C22 C21 121.0(4) .
O17 C22 C21 116.3(4) .
N5 C23 C24 108.9(3) .
N5 C23 H23A 109.9 .
C24 C23 H23A 109.9 .
N5 C23 H23B 109.9 .
C24 C23 H23B 109.9 .
H23A C23 H23B 108.3 .
N6 C24 C23 111.8(3) .
N6 C24 H24A 109.2 .
C23 C24 H24A 109.2 .
N6 C24 H24B 109.2 .
C23 C24 H24B 109.2 .
H24A C24 H24B 107.9 .
N6 C25 C26 113.4(3) .
N6 C25 H25A 108.9 .
C26 C25 H25A 108.9 .
N6 C25 H25B 108.9 .
C26 C25 H25B 108.9 .
H25A C25 H25B 107.7 .
O20 C26 O19 123.5(4) .
O20 C26 C25 120.1(4) .
O19 C26 C25 116.4(3) .
N6 C27 C27 111.9(4) 7_665

loop_
_geom_bond_atom_site_label_1
_geom_bond_atom_site_label_2
_geom_bond_distance
_geom_bond_site_symmetry_2
Pr1 O12 2.428(3) .
Pr1 O22 2.458(3) .
Pr1 O24 2.459(4) .
Pr1 O15 2.459(3) .
Pr1 O27 2.487(4) .
Pr1 O28 2.506(3) .
Pr1 O26 2.511(3) .
Pr1 O23 2.574(4) .
Pr1 O25 2.673(4) .
V1 O13 1.601(3) .
V1 O5 1.984(3) .
V1 O1 2.002(3) .
V1 O3 2.008(3) .
V1 N2 2.162(3) .
V1 N1 2.297(3) .
V2 O14 1.600(3) .
V2 O7 1.973(3) .
V2 O9 1.999(3) .
V2 O11 2.011(3) .
V2 N3 2.158(3) .
V2 N4 2.289(3) .
V3 O21 1.602(3) .
V3 O17 1.990(3) .
V3 O19 1.992(3) .
V3 O16 2.012(3) .
V3 N6 2.147(3) .
V3 N5 2.302(3) .
O1 C2 1.292(5) .
O2 C2 1.219(4) .
O3 C4 1.281(5) .
O4 C4 1.233(5) .
O5 C8 1.294(5) .
O6 C8 1.224(5) .
O7 C12 1.287(5) .
O8 C12 1.218(5) .
O9 C16 1.290(5) .
O10 C16 1.224(4) .
O11 C18 1.278(5) .
O12 C18 1.233(5) .
O15 C20 1.228(5) .
O16 C20 1.282(5) .
O17 C22 1.295(5) .
O18 C22 1.216(5) .
O19 C26 1.290(5) .
O20 C26 1.228(5) .
O22 H22C 0.8512 .
O22 H22D 0.8498 .
O23 H23C 0.8514 .
O23 H23D 0.8497 .
O24 H24C 0.8496 .
O24 H24D 0.8505 .
O25 H25C 0.8512 .
O25 H25D 0.8497 .
O26 H26A 0.8505 .
O26 H26B 0.8495 .
O27 H27A 0.8492 .
O27 H27B 0.8514 .
O28 H28A 0.8499 .
O28 H28B 0.8496 .
N1 C3 1.468(5) .
N1 C5 1.470(4) .
N1 C1 1.477(5) .
N2 C9 1.496(4) .
N2 C6 1.496(5) .
N2 C7 1.497(5) .
N3 C11 1.486(5) .
N3 C10 1.493(4) .
N3 C13 1.503(5) .
N4 C14 1.472(5) .
N4 C15 1.477(5) .
N4 C17 1.478(5) .
N5 C19 1.477(5) .
N5 C23 1.478(5) .
N5 C21 1.478(5) .
N6 C25 1.485(5) .
N6 C24 1.500(5) .
N6 C27 1.501(5) .
C1 C2 1.513(5) .
C1 H1A 0.9700 .
C1 H1B 0.9700 .
C3 C4 1.507(5) .
C3 H3A 0.9700 .
C3 H3B 0.9700 .
C5 C6 1.517(5) .
C5 H5A 0.9700 .
C5 H5B 0.9700 .
C6 H6A 0.9700 .
C6 H6B 0.9700 .
C7 C8 1.512(6) .
C7 H7A 0.9700 .
C7 H7B 0.9700 .
C9 C10 1.534(5) .
C9 H9A 0.9700 .
C9 H9B 0.9700 .
C10 H10A 0.9700 .
C10 H10B 0.9700 .
C11 C12 1.510(6) .
C11 H11A 0.9700 .
C11 H11B 0.9700 .
C13 C14 1.513(5) .
C13 H13A 0.9700 .
C13 H13B 0.9700 .
C14 H14A 0.9700 .
C14 H14B 0.9700 .
C15 C16 1.519(5) .
C15 H15A 0.9700 .
C15 H15B 0.9700 .
C17 C18 1.501(6) .
C17 H17A 0.9700 .
C17 H17B 0.9700 .
C19 C20 1.499(5) .
C19 H19A 0.9700 .
C19 H19B 0.9700 .
C21 C22 1.515(6) .
C21 H21A 0.9700 .
C21 H21B 0.9700 .
C23 C24 1.507(5) .
C23 H23A 0.9700 .
C23 H23B 0.9700 .
C24 H24A 0.9700 .
C24 H24B 0.9700 .
C25 C26 1.499(6) .
C25 H25A 0.9700 .
C25 H25B 0.9700 .
C27 C27 1.542(7) 7_665

loop_
_geom_torsion_atom_site_label_1
_geom_torsion_atom_site_label_2
_geom_torsion_atom_site_label_3
_geom_torsion_atom_site_label_4
_geom_torsion
_geom_torsion_site_symmetry_4
O13 V1 O1 C2 159.7(3) .
O5 V1 O1 C2 57.2(3) .
O3 V1 O1 C2 -102.6(3) .
N2 V1 O1 C2 -6.6(5) .
N1 V1 O1 C2 -27.1(3) .
O13 V1 O3 C4 174.1(3) .
O5 V1 O3 C4 -23.1(5) .
O1 V1 O3 C4 68.9(3) .
N2 V1 O3 C4 -84.3(3) .
N1 V1 O3 C4 -4.9(3) .
O13 V1 O5 C8 85.9(3) .
O1 V1 O5 C8 -169.5(3) .
O3 V1 O5 C8 -76.6(4) .
N2 V1 O5 C8 -13.9(3) .
N1 V1 O5 C8 -94.5(3) .
O14 V2 O7 C12 -85.2(3) .
O9 V2 O7 C12 170.3(3) .
O11 V2 O7 C12 78.6(5) .
N3 V2 O7 C12 14.0(3) .
N4 V2 O7 C12 95.3(3) .
O14 V2 O9 C16 -156.3(3) .
O7 V2 O9 C16 -53.4(3) .
O11 V2 O9 C16 106.3(3) .
N3 V2 O9 C16 10.3(5) .
N4 V2 O9 C16 30.8(3) .
O14 V2 O11 C18 -171.3(3) .
O7 V2 O11 C18 24.5(5) .
O9 V2 O11 C18 -66.3(3) .
N3 V2 O11 C18 87.6(3) .
N4 V2 O11 C18 7.5(3) .
O22 Pr1 O12 C18 -138.6(13) .
O24 Pr1 O12 C18 73.7(12) .
O15 Pr1 O12 C18 -61.8(12) .
O27 Pr1 O12 C18 12.1(13) .
O28 Pr1 O12 C18 -107.9(12) .
O26 Pr1 O12 C18 135.8(12) .
O23 Pr1 O12 C18 149.3(13) .
O25 Pr1 O12 C18 5.1(12) .
O12 Pr1 O15 C20 -141.0(5) .
O22 Pr1 O15 C20 -64.3(5) .
O24 Pr1 O15 C20 149.3(5) .
O27 Pr1 O15 C20 80.9(5) .
O28 Pr1 O15 C20 10.2(5) .
O26 Pr1 O15 C20 19.2(6) .
O23 Pr1 O15 C20 -97.7(5) .
O25 Pr1 O15 C20 149.0(5) .
O21 V3 O16 C20 -173.9(3) .
O17 V3 O16 C20 -69.0(3) .
O19 V3 O16 C20 24.5(5) .
N6 V3 O16 C20 85.0(3) .
N5 V3 O16 C20 4.9(3) .
O21 V3 O17 C22 -165.8(4) .
O19 V3 O17 C22 -63.1(4) .
O16 V3 O17 C22 97.3(4) .
N6 V3 O17 C22 2.5(5) .
N5 V3 O17 C22 22.6(3) .
O21 V3 O19 C26 -79.6(3) .
O17 V3 O19 C26 175.8(3) .
O16 V3 O19 C26 81.7(5) .
N6 V3 O19 C26 19.8(3) .
N5 V3 O19 C26 100.8(3) .
O13 V1 N1 C3 1.6(13) .
O5 V1 N1 C3 -175.3(2) .
O1 V1 N1 C3 -86.0(2) .
O3 V1 N1 C3 10.9(2) .
N2 V1 N1 C3 103.3(2) .
O13 V1 N1 C5 -119.0(11) .
O5 V1 N1 C5 64.1(2) .
O1 V1 N1 C5 153.4(2) .
O3 V1 N1 C5 -109.7(2) .
N2 V1 N1 C5 -17.3(2) .
O13 V1 N1 C1 120.2(12) .
O5 V1 N1 C1 -56.7(2) .
O1 V1 N1 C1 32.6(2) .
O3 V1 N1 C1 129.6(2) .
N2 V1 N1 C1 -138.1(2) .
O13 V1 N2 C9 40.6(3) .
O5 V1 N2 C9 141.7(3) .
O1 V1 N2 C9 -152.9(3) .
O3 V1 N2 C9 -56.2(2) .
N1 V1 N2 C9 -132.8(2) .
O13 V1 N2 C6 161.8(2) .
O5 V1 N2 C6 -97.0(2) .
O1 V1 N2 C6 -31.7(4) .
O3 V1 N2 C6 65.1(2) .
N1 V1 N2 C6 -11.6(2) .
O13 V1 N2 C7 -78.6(3) .
O5 V1 N2 C7 22.5(2) .
O1 V1 N2 C7 87.9(3) .
O3 V1 N2 C7 -175.3(2) .
N1 V1 N2 C7 108.0(2) .
O14 V2 N3 C11 80.2(3) .
O7 V2 N3 C11 -21.5(2) .
O9 V2 N3 C11 -86.6(4) .
O11 V2 N3 C11 176.8(2) .
N4 V2 N3 C11 -106.7(2) .
O14 V2 N3 C10 -39.5(3) .
O7 V2 N3 C10 -141.2(3) .
O9 V2 N3 C10 153.8(3) .
O11 V2 N3 C10 57.1(2) .
N4 V2 N3 C10 133.7(3) .
O14 V2 N3 C13 -160.4(3) .
O7 V2 N3 C13 97.9(2) .
O9 V2 N3 C13 32.8(4) .
O11 V2 N3 C13 -63.8(2) .
N4 V2 N3 C13 12.7(2) .
O14 V2 N4 C14 117.7(11) .
O7 V2 N4 C14 -66.4(2) .
O9 V2 N4 C14 -155.6(3) .
O11 V2 N4 C14 107.7(3) .
N3 V2 N4 C14 15.3(2) .
O14 V2 N4 C15 -121.0(12) .
O7 V2 N4 C15 54.8(2) .
O9 V2 N4 C15 -34.3(2) .
O11 V2 N4 C15 -131.0(2) .
N3 V2 N4 C15 136.6(2) .
O14 V2 N4 C17 -2.7(13) .
O7 V2 N4 C17 173.2(2) .
O9 V2 N4 C17 84.0(2) .
O11 V2 N4 C17 -12.7(2) .
N3 V2 N4 C17 -105.1(2) .
O21 V3 N5 C19 -1.1(11) .
O17 V3 N5 C19 86.2(2) .
O19 V3 N5 C19 176.3(2) .
O16 V3 N5 C19 -10.2(2) .
N6 V3 N5 C19 -102.6(2) .
O21 V3 N5 C23 119.5(9) .
O17 V3 N5 C23 -153.2(3) .
O19 V3 N5 C23 -63.1(2) .
O16 V3 N5 C23 110.4(2) .
N6 V3 N5 C23 18.0(2) .
O21 V3 N5 C21 -119.5(9) .
O17 V3 N5 C21 -32.2(2) .
O19 V3 N5 C21 57.9(2) .
O16 V3 N5 C21 -128.6(3) .
N6 V3 N5 C21 139.0(2) .
O21 V3 N6 C25 78.9(3) .
O17 V3 N6 C25 -89.7(4) .
O19 V3 N6 C25 -22.2(2) .
O16 V3 N6 C25 175.0(2) .
N5 V3 N6 C25 -109.3(3) .
O21 V3 N6 C24 -161.3(2) .
O17 V3 N6 C24 30.2(4) .
O19 V3 N6 C24 97.6(2) .
O16 V3 N6 C24 -65.2(2) .
N5 V3 N6 C24 10.5(2) .
O21 V3 N6 C27 -40.2(3) .
O17 V3 N6 C27 151.3(3) .
O19 V3 N6 C27 -141.2(3) .
O16 V3 N6 C27 56.0(2) .
N5 V3 N6 C27 131.7(3) .
C3 N1 C1 C2 81.2(4) .
C5 N1 C1 C2 -150.1(3) .
V1 N1 C1 C2 -34.9(3) .
V1 O1 C2 O2 -164.0(3) .
V1 O1 C2 C1 14.5(5) .
N1 C1 C2 O2 -163.6(4) .
N1 C1 C2 O1 18.0(5) .
C5 N1 C3 C4 101.4(4) .
C1 N1 C3 C4 -128.9(3) .
V1 N1 C3 C4 -15.2(4) .
V1 O3 C4 O4 179.8(3) .
V1 O3 C4 C3 -2.7(5) .
N1 C3 C4 O4 -169.4(4) .
N1 C3 C4 O3 13.0(5) .
C3 N1 C5 C6 -74.8(4) .
C1 N1 C5 C6 156.9(3) .
V1 N1 C5 C6 42.9(3) .
C9 N2 C6 C5 159.7(3) .
C7 N2 C6 C5 -77.0(4) .
V1 N2 C6 C5 39.3(3) .
N1 C5 C6 N2 -56.9(4) .
C9 N2 C7 C8 -146.1(3) .
C6 N2 C7 C8 90.6(4) .
V1 N2 C7 C8 -28.0(4) .
V1 O5 C8 O6 -177.2(3) .
V1 O5 C8 C7 0.8(5) .
N2 C7 C8 O6 -161.9(4) .
N2 C7 C8 O5 20.0(5) .
C6 N2 C9 C10 59.0(4) .
C7 N2 C9 C10 -64.4(4) .
V1 N2 C9 C10 179.6(3) .
C11 N3 C10 C9 62.6(4) .
C13 N3 C10 C9 -60.3(4) .
V2 N3 C10 C9 179.2(3) .
N2 C9 C10 N3 -178.1(3) .
C10 N3 C11 C12 146.5(3) .
C13 N3 C11 C12 -91.5(4) .
V2 N3 C11 C12 26.3(4) .
V2 O7 C12 O8 176.4(4) .
V2 O7 C12 C11 -2.1(5) .
N3 C11 C12 O8 163.4(5) .
N3 C11 C12 O7 -18.1(6) .
C11 N3 C13 C14 75.8(4) .
C10 N3 C13 C14 -161.7(3) .
V2 N3 C13 C14 -39.8(4) .
C15 N4 C14 C13 -155.1(3) .
C17 N4 C14 C13 77.1(4) .
V2 N4 C14 C13 -40.8(4) .
N3 C13 C14 N4 55.9(4) .
C14 N4 C15 C16 149.8(3) .
C17 N4 C15 C16 -82.0(4) .
V2 N4 C15 C16 34.2(3) .
V2 O9 C16 O10 160.2(3) .
V2 O9 C16 C15 -19.7(5) .
N4 C15 C16 O10 165.9(3) .
N4 C15 C16 O9 -14.2(5) .
C14 N4 C17 C18 -100.5(4) .
C15 N4 C17 C18 129.9(3) .
V2 N4 C17 C18 16.2(4) .
Pr1 O12 C18 O11 -95.5(12) .
Pr1 O12 C18 C17 84.8(13) .
V2 O11 C18 O12 -179.8(3) .
V2 O11 C18 C17 0.0(5) .
N4 C17 C18 O12 167.6(4) .
N4 C17 C18 O11 -12.2(5) .
C23 N5 C19 C20 -102.2(4) .
C21 N5 C19 C20 128.1(3) .
V3 N5 C19 C20 13.9(4) .
Pr1 O15 C20 O16 -25.2(7) .
Pr1 O15 C20 C19 152.3(4) .
V3 O16 C20 O15 179.5(3) .
V3 O16 C20 C19 2.0(5) .
N5 C19 C20 O15 170.9(4) .
N5 C19 C20 O16 -11.5(5) .
C19 N5 C21 C22 -79.9(4) .
C23 N5 C21 C22 151.7(4) .
V3 N5 C21 C22 37.3(4) .
V3 O17 C22 O18 172.1(4) .
V3 O17 C22 C21 -6.9(6) .
N5 C21 C22 O18 156.7(5) .
N5 C21 C22 O17 -24.2(6) .
C19 N5 C23 C24 75.1(4) .
C21 N5 C23 C24 -157.3(3) .
V3 N5 C23 C24 -43.3(3) .
C25 N6 C24 C23 77.3(4) .
C27 N6 C24 C23 -158.0(3) .
V3 N6 C24 C23 -38.8(3) .
N5 C23 C24 N6 57.3(4) .
C24 N6 C25 C26 -95.2(4) .
C27 N6 C25 C26 139.9(4) .
V3 N6 C25 C26 23.0(4) .
V3 O19 C26 O20 166.8(4) .
V3 O19 C26 C25 -11.6(5) .
N6 C25 C26 O20 172.0(4) .
N6 C25 C26 O19 -9.6(6) .
C25 N6 C27 C27 64.9(5) 7_665
C24 N6 C27 C27 -60.0(5) 7_665
V3 N6 C27 C27 -179.6(4) 7_665
